data_7032120
loop_
_publ_author_name
'Sidiropoulos, Anastas'
'Osborne, Brooke'
'Simonov, Alexandr N.'
'Dange, Deepak'
'Bond, Alan M.'
'Stasch, Andreas'
'Jones, Cameron'

_publ_section_title
;
 Expanded ring N-heterocyclic carbene adducts of group 15 element
 trichlorides: synthesis and reduction studies.
;
_journal_issue 39
_journal_name_full 'Dalton transactions (Cambridge, England : 2003)'
_journal_page_first 14858
_journal_page_last 14864
_journal_paper_doi 10.1039/c4dt02074j
_journal_volume 43
_journal_year 2014
_chemical_formula_sum 'C35 H48 Cl2 Ge N2'
_chemical_formula_weight 640.24
_chemical_name_systematic
; 
 ? 
;
_space_group_IT_number 19
_symmetry_cell_setting orthorhombic
_symmetry_space_group_name_Hall 'P 2ac 2ab'
_symmetry_space_group_name_H-M 'P 21 21 21'
_atom_sites_solution_hydrogens geom
_atom_sites_solution_primary direct
_atom_sites_solution_secondary difmap
_audit_creation_method SHELXL-97
_cell_angle_alpha 90.00
_cell_angle_beta 90.00
_cell_angle_gamma 90.00
_cell_formula_units_Z 4
_cell_length_a 9.9126(3)
_cell_length_b 14.6493(4)
_cell_length_c 22.7915(6)
_cell_measurement_temperature 123(2)
_cell_volume 3309.61(16)
_computing_structure_refinement 'SHELXL-97 (Sheldrick, 1997)'
_computing_structure_solution 'SHELXS-97 (Sheldrick, 1990)'
_diffrn_ambient_temperature 123(2)
_diffrn_measured_fraction_theta_full 0.998
_diffrn_measured_fraction_theta_max 0.998
_diffrn_measurement_device_type 'Oxford Gemini Ultra'
_diffrn_radiation_monochromator graphite
_diffrn_radiation_source 'Enhance (Mo) X-ray Source'
_diffrn_radiation_type MoK\a
_diffrn_radiation_wavelength 0.71073
_diffrn_reflns_av_R_equivalents 0.0245
_diffrn_reflns_av_sigmaI/netI 0.0281
_diffrn_reflns_limit_h_max 7
_diffrn_reflns_limit_h_min -12
_diffrn_reflns_limit_k_max 18
_diffrn_reflns_limit_k_min -19
_diffrn_reflns_limit_l_max 27
_diffrn_reflns_limit_l_min -29
_diffrn_reflns_number 23126
_diffrn_reflns_theta_full 27.50
_diffrn_reflns_theta_max 27.50
_diffrn_reflns_theta_min 2.24
_exptl_absorpt_coefficient_mu 1.113
_exptl_absorpt_correction_T_max 0.808
_exptl_absorpt_correction_T_min 0.661
_exptl_absorpt_correction_type multi-scan
_exptl_absorpt_process_details 'SCALE3 ABSPACK'
_exptl_crystal_colour colourless
_exptl_crystal_density_diffrn 1.285
_exptl_crystal_density_method 'not measured'
_exptl_crystal_description block
_exptl_crystal_F_000 1352
_exptl_crystal_size_max 0.40
_exptl_crystal_size_mid 0.25
_exptl_crystal_size_min 0.20
_refine_diff_density_max 0.266
_refine_diff_density_min -0.197
_refine_diff_density_rms 0.042
_refine_ls_abs_structure_details 'Flack H D (1983), Acta Cryst. A39, 876-881'
_refine_ls_abs_structure_Flack -0.009(5)
_refine_ls_extinction_method none
_refine_ls_goodness_of_fit_ref 1.042
_refine_ls_hydrogen_treatment constr
_refine_ls_matrix_type full
_refine_ls_number_parameters 370
_refine_ls_number_reflns 7587
_refine_ls_number_restraints 0
_refine_ls_restrained_S_all 1.042
_refine_ls_R_factor_all 0.0267
_refine_ls_R_factor_gt 0.0234
_refine_ls_shift/su_max 0.001
_refine_ls_shift/su_mean 0.000
_refine_ls_structure_factor_coef Fsqd
_refine_ls_weighting_details 'calc w=1/[\s^2^(Fo^2^)+(0.0258P)^2^+0.5364P] where P=(Fo^2^+2Fc^2^)/3'
_refine_ls_weighting_scheme calc
_refine_ls_wR_factor_gt 0.0531
_refine_ls_wR_factor_ref 0.0546
_reflns_number_gt 7155
_reflns_number_total 7587
_reflns_threshold_expression >2sigma(I)
_cod_data_source_file c4dt02074j2.cif
_cod_data_source_block 6DipGeCl2
_cod_depositor_comments 'Adding full bibliography for 7032119--7032124.cif.'
_cod_original_sg_symbol_H-M P2(1)2(1)2(1)
_cod_database_code 7032120

loop_
_symmetry_equiv_pos_as_xyz
'x, y, z'
'-x+1/2, -y, z+1/2'
'x+1/2, -y+1/2, -z'
'-x, y+1/2, -z+1/2'

loop_
_atom_site_label
_atom_site_type_symbol
_atom_site_fract_x
_atom_site_fract_y
_atom_site_fract_z
_atom_site_U_iso_or_equiv
_atom_site_adp_type
_atom_site_occupancy
_atom_site_symmetry_multiplicity
_atom_site_calc_flag
_atom_site_refinement_flags
Ge1 Ge 0.178417(18) 0.397950(11) 0.204987(7) 0.01653(5) Uani 1 1 d .
Cl1 Cl 0.31802(5) 0.27444(3) 0.20007(2) 0.03726(12) Uani 1 1 d .
N1 N 0.30725(14) 0.47486(9) 0.32509(5) 0.0143(3) Uani 1 1 d .
C1 C 0.31349(17) 0.46724(9) 0.26658(6) 0.0125(3) Uani 1 1 d .
Cl2 Cl 0.02520(4) 0.32860(3) 0.264620(16) 0.01874(8) Uani 1 1 d .
N2 N 0.41118(14) 0.51237(9) 0.23804(5) 0.0149(3) Uani 1 1 d .
C2 C 0.40624(18) 0.52643(12) 0.36115(7) 0.0207(4) Uani 1 1 d .
H2A H 0.4230 0.4932 0.3983 0.025 Uiso 1 1 calc R
H2B H 0.3685 0.5871 0.3710 0.025 Uiso 1 1 calc R
C3 C 0.53778(19) 0.53846(13) 0.32855(7) 0.0230(4) Uani 1 1 d .
H3A H 0.5967 0.5818 0.3499 0.028 Uiso 1 1 calc R
H3B H 0.5853 0.4792 0.3255 0.028 Uiso 1 1 calc R
C4 C 0.50646(19) 0.57477(12) 0.26820(7) 0.0228(4) Uani 1 1 d .
H4A H 0.4660 0.6364 0.2714 0.027 Uiso 1 1 calc R
H4B H 0.5907 0.5799 0.2451 0.027 Uiso 1 1 calc R
C5 C 0.19374(17) 0.44074(10) 0.35895(6) 0.0145(3) Uani 1 1 d .
C6 C 0.20719(17) 0.35726(11) 0.38873(6) 0.0163(3) Uani 1 1 d .
C7 C 0.09661(18) 0.32663(11) 0.42103(7) 0.0189(3) Uani 1 1 d .
H7 H 0.1026 0.2704 0.4417 0.023 Uiso 1 1 calc R
C8 C -0.02162(19) 0.37664(11) 0.42355(7) 0.0205(4) Uani 1 1 d .
H8 H -0.0968 0.3538 0.4448 0.025 Uiso 1 1 calc R
C9 C -0.03043(18) 0.45984(11) 0.39521(7) 0.0190(3) Uani 1 1 d .
H9 H -0.1117 0.4940 0.3976 0.023 Uiso 1 1 calc R
C10 C 0.07798(17) 0.49444(10) 0.36318(6) 0.0158(3) Uani 1 1 d .
C11 C 0.33471(19) 0.29905(11) 0.38679(7) 0.0196(3) Uani 1 1 d .
H11 H 0.4018 0.3303 0.3609 0.023 Uiso 1 1 calc R
C12 C 0.3060(2) 0.20473(12) 0.36103(8) 0.0276(4) Uani 1 1 d .
H12A H 0.2413 0.1725 0.3861 0.041 Uiso 1 1 calc R
H12B H 0.3901 0.1697 0.3589 0.041 Uiso 1 1 calc R
H12C H 0.2681 0.2115 0.3215 0.041 Uiso 1 1 calc R
C13 C 0.3965(2) 0.29026(14) 0.44836(8) 0.0321(5) Uani 1 1 d .
H13A H 0.3324 0.2593 0.4744 0.048 Uiso 1 1 calc R
H13B H 0.4164 0.3512 0.4639 0.048 Uiso 1 1 calc R
H13C H 0.4800 0.2546 0.4461 0.048 Uiso 1 1 calc R
C14 C 0.06341(18) 0.58789(11) 0.33384(7) 0.0196(3) Uani 1 1 d .
H14 H 0.1508 0.6025 0.3141 0.024 Uiso 1 1 calc R
C15 C -0.0465(2) 0.58556(12) 0.28681(8) 0.0284(4) Uani 1 1 d .
H15A H -0.0239 0.5393 0.2573 0.043 Uiso 1 1 calc R
H15B H -0.0528 0.6455 0.2680 0.043 Uiso 1 1 calc R
H15C H -0.1332 0.5703 0.3050 0.043 Uiso 1 1 calc R
C16 C 0.0356(2) 0.66289(12) 0.37918(8) 0.0299(4) Uani 1 1 d .
H16A H -0.0517 0.6517 0.3980 0.045 Uiso 1 1 calc R
H16B H 0.0340 0.7224 0.3596 0.045 Uiso 1 1 calc R
H16C H 0.1069 0.6625 0.4090 0.045 Uiso 1 1 calc R
C17 C 0.42028(17) 0.51048(11) 0.17440(6) 0.0144(3) Uani 1 1 d .
C18 C 0.51769(18) 0.45406(10) 0.14793(7) 0.0164(3) Uani 1 1 d .
C19 C 0.52079(18) 0.45162(11) 0.08684(7) 0.0198(3) Uani 1 1 d .
H19 H 0.5830 0.4124 0.0676 0.024 Uiso 1 1 calc R
C20 C 0.43477(19) 0.50541(12) 0.05351(7) 0.0212(4) Uani 1 1 d .
H20 H 0.4369 0.5016 0.0119 0.025 Uiso 1 1 calc R
C21 C 0.34600(18) 0.56458(12) 0.08081(7) 0.0201(4) Uani 1 1 d .
H21 H 0.2904 0.6031 0.0575 0.024 Uiso 1 1 calc R
C22 C 0.33648(17) 0.56891(10) 0.14177(6) 0.0158(3) Uani 1 1 d .
C23 C 0.62558(18) 0.40307(12) 0.18221(7) 0.0221(3) Uani 1 1 d .
H23 H 0.5969 0.3992 0.2242 0.026 Uiso 1 1 calc R
C24 C 0.6541(2) 0.30650(12) 0.15977(8) 0.0280(4) Uani 1 1 d .
H24A H 0.5689 0.2731 0.1557 0.042 Uiso 1 1 calc R
H24B H 0.7127 0.2746 0.1877 0.042 Uiso 1 1 calc R
H24C H 0.6990 0.3100 0.1215 0.042 Uiso 1 1 calc R
C25 C 0.7597(2) 0.45692(14) 0.17896(10) 0.0390(5) Uani 1 1 d .
H25A H 0.7905 0.4596 0.1381 0.058 Uiso 1 1 calc R
H25B H 0.8280 0.4263 0.2030 0.058 Uiso 1 1 calc R
H25C H 0.7454 0.5190 0.1937 0.058 Uiso 1 1 calc R
C26 C 0.24136(18) 0.63784(11) 0.16995(7) 0.0186(3) Uani 1 1 d .
H26 H 0.2304 0.6207 0.2122 0.022 Uiso 1 1 calc R
C27 C 0.10094(19) 0.63790(12) 0.14161(8) 0.0242(4) Uani 1 1 d .
H27A H 0.1084 0.6575 0.1006 0.036 Uiso 1 1 calc R
H27B H 0.0419 0.6800 0.1630 0.036 Uiso 1 1 calc R
H27C H 0.0629 0.5762 0.1432 0.036 Uiso 1 1 calc R
C28 C 0.3019(2) 0.73430(12) 0.16758(8) 0.0281(4) Uani 1 1 d .
H28A H 0.3889 0.7348 0.1880 0.042 Uiso 1 1 calc R
H28B H 0.2403 0.7774 0.1866 0.042 Uiso 1 1 calc R
H28C H 0.3152 0.7523 0.1266 0.042 Uiso 1 1 calc R
C29 C 0.5890(2) 0.54822(14) 0.50184(8) 0.0303(4) Uani 1 1 d .
C30 C 0.6381(2) 0.62290(14) 0.46992(8) 0.0354(5) Uani 1 1 d .
H30 H 0.7245 0.6196 0.4520 0.043 Uiso 1 1 calc R
C31 C 0.5618(3) 0.70113(15) 0.46433(9) 0.0391(5) Uani 1 1 d .
H31 H 0.5959 0.7509 0.4421 0.047 Uiso 1 1 calc R
C32 C 0.4371(3) 0.70823(15) 0.49048(9) 0.0425(6) Uani 1 1 d .
H32 H 0.3856 0.7626 0.4865 0.051 Uiso 1 1 calc R
C33 C 0.3876(3) 0.63599(16) 0.52248(9) 0.0429(5) Uani 1 1 d .
H33 H 0.3018 0.6403 0.5408 0.051 Uiso 1 1 calc R
C34 C 0.4635(2) 0.55661(14) 0.52798(8) 0.0342(5) Uani 1 1 d .
H34 H 0.4286 0.5071 0.5502 0.041 Uiso 1 1 calc R
C35 C 0.6675(2) 0.46089(15) 0.50604(10) 0.0456(5) Uani 1 1 d .
H35A H 0.6289 0.4224 0.5369 0.068 Uiso 1 1 calc R
H35B H 0.7618 0.4747 0.5155 0.068 Uiso 1 1 calc R
H35C H 0.6632 0.4286 0.4684 0.068 Uiso 1 1 calc R

loop_
_atom_site_aniso_label
_atom_site_aniso_U_11
_atom_site_aniso_U_22
_atom_site_aniso_U_33
_atom_site_aniso_U_23
_atom_site_aniso_U_13
_atom_site_aniso_U_12
Ge1 0.01871(9) 0.01690(8) 0.01397(7) 0.00072(7) -0.00214(7) -0.00449(7)
Cl1 0.0302(2) 0.0186(2) 0.0630(3) -0.0104(2) 0.0203(3) -0.0013(2)
N1 0.0138(7) 0.0153(6) 0.0138(6) 0.0009(5) -0.0001(5) -0.0023(6)
C1 0.0142(8) 0.0098(6) 0.0136(6) 0.0005(5) -0.0003(6) 0.0028(6)
Cl2 0.0186(2) 0.01748(18) 0.02014(18) -0.00082(15) 0.00146(15) -0.00374(16)
N2 0.0162(7) 0.0144(6) 0.0140(6) -0.0001(5) 0.0006(5) -0.0023(6)
C2 0.0224(10) 0.0259(9) 0.0137(7) -0.0026(6) -0.0014(7) -0.0100(8)
C3 0.0193(9) 0.0306(10) 0.0191(8) -0.0010(7) -0.0036(7) -0.0092(8)
C4 0.0256(10) 0.0251(9) 0.0178(7) -0.0009(6) 0.0004(7) -0.0129(7)
C5 0.0175(9) 0.0157(7) 0.0102(6) -0.0013(5) 0.0008(6) -0.0040(7)
C6 0.0198(9) 0.0170(7) 0.0120(7) -0.0019(6) -0.0007(6) -0.0005(6)
C7 0.0248(10) 0.0170(8) 0.0148(7) 0.0017(6) 0.0017(6) -0.0024(7)
C8 0.0209(9) 0.0216(9) 0.0190(7) 0.0000(6) 0.0070(7) -0.0050(7)
C9 0.0179(9) 0.0197(8) 0.0194(8) -0.0019(6) 0.0034(7) 0.0012(7)
C10 0.0196(9) 0.0154(8) 0.0126(7) -0.0025(6) 0.0008(6) -0.0021(6)
C11 0.0193(9) 0.0213(8) 0.0181(7) 0.0038(6) 0.0011(7) 0.0008(7)
C12 0.0292(11) 0.0211(8) 0.0325(9) -0.0013(7) 0.0025(8) 0.0053(8)
C13 0.0317(12) 0.0396(11) 0.0249(9) 0.0030(8) -0.0068(8) 0.0092(9)
C14 0.0208(9) 0.0155(8) 0.0227(8) 0.0009(6) 0.0041(6) 0.0013(7)
C15 0.0335(11) 0.0212(9) 0.0305(9) 0.0053(7) -0.0045(8) 0.0030(8)
C16 0.0395(12) 0.0183(9) 0.0319(9) -0.0024(7) 0.0084(9) -0.0008(8)
C17 0.0155(8) 0.0139(8) 0.0136(7) 0.0004(6) 0.0014(6) -0.0037(6)
C18 0.0180(9) 0.0129(7) 0.0184(7) 0.0016(6) 0.0008(6) -0.0025(6)
C19 0.0208(9) 0.0174(8) 0.0210(8) -0.0016(6) 0.0055(7) 0.0005(7)
C20 0.0257(10) 0.0251(9) 0.0128(7) 0.0011(6) 0.0027(7) 0.0004(8)
C21 0.0207(10) 0.0222(8) 0.0172(7) 0.0043(6) -0.0007(6) 0.0023(7)
C22 0.0155(9) 0.0146(7) 0.0172(7) 0.0010(6) 0.0022(6) -0.0020(6)
C23 0.0247(9) 0.0208(8) 0.0206(7) 0.0005(7) -0.0009(6) 0.0073(8)
C24 0.0264(11) 0.0222(9) 0.0353(10) 0.0019(7) 0.0034(8) 0.0060(8)
C25 0.0283(12) 0.0290(11) 0.0596(13) 0.0004(10) -0.0167(10) 0.0023(9)
C26 0.0193(9) 0.0184(8) 0.0181(8) 0.0004(6) 0.0022(6) 0.0033(7)
C27 0.0220(10) 0.0248(9) 0.0259(9) -0.0014(7) -0.0010(7) 0.0060(7)
C28 0.0261(11) 0.0198(9) 0.0383(10) -0.0028(7) 0.0042(8) 0.0004(8)
C29 0.0274(11) 0.0362(11) 0.0273(9) -0.0050(8) -0.0037(8) -0.0014(9)
C30 0.0352(12) 0.0460(13) 0.0252(9) -0.0085(8) 0.0022(8) -0.0146(10)
C31 0.0532(15) 0.0348(11) 0.0294(10) 0.0000(8) 0.0020(10) -0.0153(11)
C32 0.0576(16) 0.0357(12) 0.0342(11) -0.0003(9) -0.0011(11) 0.0067(11)
C33 0.0432(14) 0.0482(13) 0.0374(11) 0.0043(10) 0.0100(10) 0.0066(11)
C34 0.0339(12) 0.0363(11) 0.0326(10) 0.0102(8) 0.0073(9) 0.0010(10)
C35 0.0320(13) 0.0473(13) 0.0574(13) -0.0070(11) -0.0079(11) 0.0053(11)

loop_
_atom_type_symbol
_atom_type_description
_atom_type_scat_dispersion_real
_atom_type_scat_dispersion_imag
_atom_type_scat_source
C C 0.0033 0.0016 'International Tables Vol C Tables 4.2.6.8 and 6.1.1.4'
H H 0.0000 0.0000 'International Tables Vol C Tables 4.2.6.8 and 6.1.1.4'
N N 0.0061 0.0033 'International Tables Vol C Tables 4.2.6.8 and 6.1.1.4'
Cl Cl 0.1484 0.1585 'International Tables Vol C Tables 4.2.6.8 and 6.1.1.4'
Ge Ge 0.1547 1.8001 'International Tables Vol C Tables 4.2.6.8 and 6.1.1.4'

loop_
_geom_angle_atom_site_label_1
_geom_angle_atom_site_label_2
_geom_angle_atom_site_label_3
_geom_angle
C1 Ge1 Cl2 103.42(4)
C1 Ge1 Cl1 91.62(4)
Cl2 Ge1 Cl1 94.595(17)
C1 N1 C5 122.40(14)
C1 N1 C2 124.22(14)
C5 N1 C2 113.10(12)
N1 C1 N2 118.36(15)
N1 C1 Ge1 130.44(13)
N2 C1 Ge1 111.06(10)
C1 N2 C17 121.29(13)
C1 N2 C4 122.62(13)
C17 N2 C4 115.76(13)
N1 C2 C3 110.92(13)
N1 C2 H2A 109.5
C3 C2 H2A 109.5
N1 C2 H2B 109.5
C3 C2 H2B 109.5
H2A C2 H2B 108.0
C4 C3 C2 108.19(15)
C4 C3 H3A 110.1
C2 C3 H3A 110.1
C4 C3 H3B 110.1
C2 C3 H3B 110.1
H3A C3 H3B 108.4
N2 C4 C3 109.67(13)
N2 C4 H4A 109.7
C3 C4 H4A 109.7
N2 C4 H4B 109.7
C3 C4 H4B 109.7
H4A C4 H4B 108.2
C10 C5 C6 122.39(15)
C10 C5 N1 118.67(13)
C6 C5 N1 118.85(15)
C7 C6 C5 117.41(15)
C7 C6 C11 119.14(14)
C5 C6 C11 123.44(15)
C8 C7 C6 121.17(15)
C8 C7 H7 119.4
C6 C7 H7 119.4
C9 C8 C7 120.07(16)
C9 C8 H8 120.0
C7 C8 H8 120.0
C8 C9 C10 121.10(16)
C8 C9 H9 119.5
C10 C9 H9 119.5
C5 C10 C9 117.72(14)
C5 C10 C14 123.51(14)
C9 C10 C14 118.76(15)
C6 C11 C12 111.23(15)
C6 C11 C13 110.52(14)
C12 C11 C13 110.45(15)
C6 C11 H11 108.2
C12 C11 H11 108.2
C13 C11 H11 108.2
C11 C12 H12A 109.5
C11 C12 H12B 109.5
H12A C12 H12B 109.5
C11 C12 H12C 109.5
H12A C12 H12C 109.5
H12B C12 H12C 109.5
C11 C13 H13A 109.5
C11 C13 H13B 109.5
H13A C13 H13B 109.5
C11 C13 H13C 109.5
H13A C13 H13C 109.5
H13B C13 H13C 109.5
C15 C14 C10 110.72(14)
C15 C14 C16 111.14(15)
C10 C14 C16 111.31(13)
C15 C14 H14 107.8
C10 C14 H14 107.8
C16 C14 H14 107.8
C14 C15 H15A 109.5
C14 C15 H15B 109.5
H15A C15 H15B 109.5
C14 C15 H15C 109.5
H15A C15 H15C 109.5
H15B C15 H15C 109.5
C14 C16 H16A 109.5
C14 C16 H16B 109.5
H16A C16 H16B 109.5
C14 C16 H16C 109.5
H16A C16 H16C 109.5
H16B C16 H16C 109.5
C22 C17 C18 122.45(14)
C22 C17 N2 118.66(14)
C18 C17 N2 118.80(14)
C19 C18 C17 117.31(15)
C19 C18 C23 119.04(15)
C17 C18 C23 123.43(14)
C20 C19 C18 121.27(16)
C20 C19 H19 119.4
C18 C19 H19 119.4
C21 C20 C19 120.04(15)
C21 C20 H20 120.0
C19 C20 H20 120.0
C20 C21 C22 121.33(15)
C20 C21 H21 119.3
C22 C21 H21 119.3
C21 C22 C17 117.36(15)
C21 C22 C26 119.48(15)
C17 C22 C26 123.12(14)
C18 C23 C24 114.34(14)
C18 C23 C25 109.21(14)
C24 C23 C25 107.25(15)
C18 C23 H23 108.6
C24 C23 H23 108.6
C25 C23 H23 108.6
C23 C24 H24A 109.5
C23 C24 H24B 109.5
H24A C24 H24B 109.5
C23 C24 H24C 109.5
H24A C24 H24C 109.5
H24B C24 H24C 109.5
C23 C25 H25A 109.5
C23 C25 H25B 109.5
H25A C25 H25B 109.5
C23 C25 H25C 109.5
H25A C25 H25C 109.5
H25B C25 H25C 109.5
C22 C26 C27 112.61(14)
C22 C26 C28 110.67(14)
C27 C26 C28 109.83(15)
C22 C26 H26 107.9
C27 C26 H26 107.9
C28 C26 H26 107.9
C26 C27 H27A 109.5
C26 C27 H27B 109.5
H27A C27 H27B 109.5
C26 C27 H27C 109.5
H27A C27 H27C 109.5
H27B C27 H27C 109.5
C26 C28 H28A 109.5
C26 C28 H28B 109.5
H28A C28 H28B 109.5
C26 C28 H28C 109.5
H28A C28 H28C 109.5
H28B C28 H28C 109.5
C34 C29 C30 117.80(19)
C34 C29 C35 120.95(19)
C30 C29 C35 121.2(2)
C31 C30 C29 120.4(2)
C31 C30 H30 119.8
C29 C30 H30 119.8
C32 C31 C30 121.0(2)
C32 C31 H31 119.5
C30 C31 H31 119.5
C33 C32 C31 119.4(2)
C33 C32 H32 120.3
C31 C32 H32 120.3
C32 C33 C34 119.9(2)
C32 C33 H33 120.1
C34 C33 H33 120.1
C29 C34 C33 121.43(19)
C29 C34 H34 119.3
C33 C34 H34 119.3
C29 C35 H35A 109.5
C29 C35 H35B 109.5
H35A C35 H35B 109.5
C29 C35 H35C 109.5
H35A C35 H35C 109.5
H35B C35 H35C 109.5

loop_
_geom_bond_atom_site_label_1
_geom_bond_atom_site_label_2
_geom_bond_distance
Ge1 C1 2.1894(16)
Ge1 Cl2 2.2773(4)
Ge1 Cl1 2.2807(5)
N1 C1 1.3396(17)
N1 C5 1.453(2)
N1 C2 1.486(2)
C1 N2 1.341(2)
N2 C17 1.4537(18)
N2 C4 1.483(2)
C2 C3 1.511(2)
C2 H2A 0.9900
C2 H2B 0.9900
C3 C4 1.507(2)
C3 H3A 0.9900
C3 H3B 0.9900
C4 H4A 0.9900
C4 H4B 0.9900
C5 C10 1.395(2)
C5 C6 1.405(2)
C6 C7 1.394(2)
C6 C11 1.525(2)
C7 C8 1.383(2)
C7 H7 0.9500
C8 C9 1.382(2)
C8 H8 0.9500
C9 C10 1.395(2)
C9 H9 0.9500
C10 C14 1.530(2)
C11 C12 1.528(2)
C11 C13 1.536(2)
C11 H11 1.0000
C12 H12A 0.9800
C12 H12B 0.9800
C12 H12C 0.9800
C13 H13A 0.9800
C13 H13B 0.9800
C13 H13C 0.9800
C14 C15 1.529(2)
C14 C16 1.533(2)
C14 H14 1.0000
C15 H15A 0.9800
C15 H15B 0.9800
C15 H15C 0.9800
C16 H16A 0.9800
C16 H16B 0.9800
C16 H16C 0.9800
C17 C22 1.406(2)
C17 C18 1.407(2)
C18 C19 1.393(2)
C18 C23 1.521(2)
C19 C20 1.387(2)
C19 H19 0.9500
C20 C21 1.383(2)
C20 H20 0.9500
C21 C22 1.394(2)
C21 H21 0.9500
C22 C26 1.523(2)
C23 C24 1.531(2)
C23 C25 1.548(3)
C23 H23 1.0000
C24 H24A 0.9800
C24 H24B 0.9800
C24 H24C 0.9800
C25 H25A 0.9800
C25 H25B 0.9800
C25 H25C 0.9800
C26 C27 1.534(2)
C26 C28 1.536(2)
C26 H26 1.0000
C27 H27A 0.9800
C27 H27B 0.9800
C27 H27C 0.9800
C28 H28A 0.9800
C28 H28B 0.9800
C28 H28C 0.9800
C29 C34 1.384(3)
C29 C30 1.401(3)
C29 C35 1.501(3)
C30 C31 1.379(3)
C30 H30 0.9500
C31 C32 1.376(3)
C31 H31 0.9500
C32 C33 1.376(3)
C32 H32 0.9500
C33 C34 1.391(3)
C33 H33 0.9500
C34 H34 0.9500
C35 H35A 0.9800
C35 H35B 0.9800
C35 H35C 0.9800
